data_7024403
loop_
_publ_author_name
'Cadierno, Victorio'
'D\'iez, Josefina'
'Garc\'ia-Alvarez, Joaqu\'in'
'Gimeno, Jos\'e'

_publ_section_title
;
 Access to the first (iminophosphoranyl)(selenophosphoranyl)methane
 ligands Ph2P(=Se)CH2P(=NR)Ph2: coordination of their methanide and
 methandiide anions to ruthenium.
;
_journal_issue 3
_journal_name_full 'Dalton transactions (Cambridge, England : 2003)'
_journal_page_first 941
_journal_page_last 956
_journal_paper_doi 10.1039/b916554a
_journal_volume 39
_journal_year 2010
_chemical_compound_source synthesis
_chemical_formula_moiety 'C34 H34 N P2 Se, F6 Sb'
_chemical_formula_sum 'C34 H34 F6 N P2 Sb Se'
_chemical_formula_weight 833.27
_chemical_name_systematic
;
?
;
_space_group_IT_number 14
_symmetry_cell_setting monoclinic
_symmetry_Int_Tables_number 14
_symmetry_space_group_name_Hall '-P 2yn'
_symmetry_space_group_name_H-M 'P 1 21/n 1'
_atom_sites_solution_hydrogens geom
_atom_sites_solution_primary direct
_atom_sites_solution_secondary difmap
_audit_creation_method SHELXL-97
_cell_angle_alpha 90.00
_cell_angle_beta 95.525(1)
_cell_angle_gamma 90.00
_cell_formula_units_Z 4
_cell_length_a 10.1945(1)
_cell_length_b 18.4859(1)
_cell_length_c 18.8762(1)
_cell_measurement_reflns_used 11229
_cell_measurement_temperature 293(2)
_cell_measurement_theta_max 66.7902
_cell_measurement_theta_min 3.3521
_cell_volume 3540.78(4)
_computing_cell_refinement
;
CrysAlisPro RED (Oxford Diffraction, 2008)
;
_computing_data_collection
;
CrysAlisPro CCD (Oxford Diffraction, 2008)
;
_computing_data_reduction
;
CrysAlisPro RED (Oxford Diffraction, 2008)
;
_computing_molecular_graphics 'PLATON (Spek, 2007)'
_computing_publication_material 'WinGX publication routines (Farrugia, 1999)'
_computing_structure_refinement 'SHELXL-97 (Sheldrick, 1997)'
_computing_structure_solution 'DIRDIF-99 (Beurskens, 1999)'
_diffrn_ambient_temperature 293(2)
_diffrn_detector_area_resol_mean 16.0827
_diffrn_measured_fraction_theta_full 0.995
_diffrn_measured_fraction_theta_max 0.995
_diffrn_measurement_device
;
165 mm Onyx CCD detector in \k-geometry diffractometer
;
_diffrn_measurement_device_type
;
Oxford Diffraction Xcalibur Nova
;
_diffrn_measurement_method '\f and \w scans'
_diffrn_radiation_monochromator graphite
_diffrn_radiation_source 'Nova (Cu) X-ray Source'
_diffrn_radiation_type CuK\a
_diffrn_radiation_wavelength 1.5418
_diffrn_reflns_av_R_equivalents 0.0402
_diffrn_reflns_av_sigmaI/netI 0.0360
_diffrn_reflns_limit_h_max 12
_diffrn_reflns_limit_h_min -12
_diffrn_reflns_limit_k_max 21
_diffrn_reflns_limit_k_min -21
_diffrn_reflns_limit_l_max 22
_diffrn_reflns_limit_l_min -18
_diffrn_reflns_number 32018
_diffrn_reflns_theta_full 66.92
_diffrn_reflns_theta_max 66.92
_diffrn_reflns_theta_min 3.35
_exptl_absorpt_coefficient_mu 8.699
_exptl_absorpt_correction_T_max 1.00000
_exptl_absorpt_correction_T_min 0.83120
_exptl_absorpt_correction_type multi-scan
_exptl_absorpt_process_details
;
CrysAlis RED, Oxford Diffraction Ltd.,
Version 1.171.32.37 (release 24-10-2008 CrysAlis171 .NET)
(compiled Oct 24 2008,09:44:38)
Empirical absorption correction using spherical harmonics,
implemented in SCALE3 ABSPACK scaling algorithm.
;
_exptl_crystal_colour colorless
_exptl_crystal_density_diffrn 1.563
_exptl_crystal_density_method 'not measured'
_exptl_crystal_description prism
_exptl_crystal_F_000 1656
_exptl_crystal_size_max 0.13
_exptl_crystal_size_mid 0.094
_exptl_crystal_size_min 0.068
_refine_diff_density_max 0.381
_refine_diff_density_min -0.306
_refine_diff_density_rms 0.048
_refine_ls_extinction_method none
_refine_ls_goodness_of_fit_ref 0.886
_refine_ls_hydrogen_treatment mixed
_refine_ls_matrix_type full
_refine_ls_number_parameters 457
_refine_ls_number_reflns 6274
_refine_ls_number_restraints 0
_refine_ls_restrained_S_all 0.886
_refine_ls_R_factor_all 0.0378
_refine_ls_R_factor_gt 0.0274
_refine_ls_shift/su_max 0.001
_refine_ls_shift/su_mean 0.000
_refine_ls_structure_factor_coef Fsqd
_refine_ls_weighting_details 'calc w=1/[\s^2^(Fo^2^)+(0.0368P)^2^+0.0000P] where P=(Fo^2^+2Fc^2^)/3'
_refine_ls_weighting_scheme calc
_refine_ls_wR_factor_gt 0.0626
_refine_ls_wR_factor_ref 0.0646
_reflns_number_gt 4747
_reflns_number_total 6274
_reflns_threshold_expression >2sigma(I)
_cod_data_source_file b916554a.txt
_cod_data_source_block 4a
_cod_original_sg_symbol_H-M 'P 21/n'
_cod_database_code 7024403

loop_
_symmetry_equiv_pos_as_xyz
'x, y, z'
'-x+1/2, y+1/2, -z+1/2'
'-x, -y, -z'
'x-1/2, -y-1/2, z-1/2'

loop_
_atom_site_label
_atom_site_type_symbol
_atom_site_fract_x
_atom_site_fract_y
_atom_site_fract_z
_atom_site_U_iso_or_equiv
_atom_site_adp_type
_atom_site_occupancy
_atom_site_symmetry_multiplicity
_atom_site_calc_flag
_atom_site_refinement_flags
_atom_site_disorder_assembly
_atom_site_disorder_group
C1 C 0.7119(3) 0.72769(16) 0.10185(15) 0.0524(6) Uani 1 1 d . . .
C2 C 0.7219(3) 0.57801(18) 0.06122(18) 0.0717(8) Uani 1 1 d . . .
C3 C 0.6308(5) 0.5882(2) 0.0047(2) 0.1124(16) Uani 1 1 d . . .
H3 H 0.5747 0.6278 0.0047 0.135 Uiso 1 1 calc R . .
C4 C 0.6185(6) 0.5413(3) -0.0531(3) 0.135(2) Uani 1 1 d . . .
H4 H 0.5557 0.5499 -0.0912 0.162 Uiso 1 1 calc R . .
C5 C 0.6980(6) 0.4837(4) -0.0532(3) 0.147(2) Uani 1 1 d . . .
H5 H 0.6921 0.4524 -0.0919 0.177 Uiso 1 1 calc R . .
C6 C 0.7846(7) 0.4715(4) 0.0020(4) 0.222(5) Uani 1 1 d . . .
H6 H 0.8388 0.4310 0.0025 0.267 Uiso 1 1 calc R . .
C7 C 0.7954(7) 0.5188(3) 0.0594(3) 0.183(4) Uani 1 1 d . . .
H7 H 0.8563 0.5087 0.0981 0.220 Uiso 1 1 calc R . .
C8 C 0.9018(3) 0.63325(17) 0.17699(17) 0.0622(7) Uani 1 1 d . . .
C9 C 0.9320(4) 0.62081(19) 0.24855(19) 0.0772(9) Uani 1 1 d . . .
H9 H 0.8651 0.6119 0.2776 0.093 Uiso 1 1 calc R . .
C10 C 1.0632(4) 0.6216(2) 0.2774(2) 0.0958(13) Uani 1 1 d . . .
H10 H 1.0834 0.6124 0.3257 0.115 Uiso 1 1 calc R . .
C11 C 1.1600(4) 0.6353(2) 0.2366(3) 0.1040(14) Uani 1 1 d . . .
H11 H 1.2470 0.6367 0.2566 0.125 Uiso 1 1 calc R . .
C12 C 1.1317(4) 0.6471(2) 0.1655(3) 0.1047(14) Uani 1 1 d . . .
H12 H 1.2000 0.6558 0.1373 0.126 Uiso 1 1 calc R . .
C13 C 1.0017(3) 0.6464(2) 0.1344(2) 0.0841(10) Uani 1 1 d . . .
H13 H 0.9830 0.6546 0.0859 0.101 Uiso 1 1 calc R . .
C14 C 0.8115(2) 0.80076(15) 0.23264(14) 0.0507(6) Uani 1 1 d . . .
C15 C 0.9402(3) 0.81180(17) 0.21651(17) 0.0608(7) Uani 1 1 d . . .
H15 H 0.9577 0.8193 0.1696 0.073 Uiso 1 1 calc R . .
C16 C 1.0416(3) 0.8115(2) 0.2703(2) 0.0769(10) Uani 1 1 d . . .
H16 H 1.1279 0.8190 0.2599 0.092 Uiso 1 1 calc R . .
C17 C 1.0145(4) 0.8002(2) 0.3391(2) 0.0909(12) Uani 1 1 d . . .
H17 H 1.0830 0.8001 0.3754 0.109 Uiso 1 1 calc R . .
C18 C 0.8884(4) 0.7891(3) 0.35504(18) 0.0944(13) Uani 1 1 d . . .
H18 H 0.8720 0.7813 0.4021 0.113 Uiso 1 1 calc R . .
C19 C 0.7841(3) 0.7894(2) 0.30199(15) 0.0718(9) Uani 1 1 d . . .
H19 H 0.6981 0.7820 0.3129 0.086 Uiso 1 1 calc R . .
C20 C 0.6875(2) 0.88431(15) 0.11307(13) 0.0471(6) Uani 1 1 d . . .
C21 C 0.6525(3) 0.88694(18) 0.04007(15) 0.0649(8) Uani 1 1 d . . .
H21 H 0.6255 0.8452 0.0152 0.078 Uiso 1 1 calc R . .
C22 C 0.6583(4) 0.9520(2) 0.00502(18) 0.0842(10) Uani 1 1 d . . .
H22 H 0.6346 0.9542 -0.0438 0.101 Uiso 1 1 calc R . .
C23 C 0.6984(3) 1.01339(19) 0.04109(19) 0.0761(9) Uani 1 1 d . . .
H23 H 0.7017 1.0570 0.0168 0.091 Uiso 1 1 calc R . .
C24 C 0.7340(3) 1.01110(18) 0.11297(18) 0.0697(8) Uani 1 1 d . . .
H24 H 0.7618 1.0529 0.1374 0.084 Uiso 1 1 calc R . .
C25 C 0.7284(3) 0.94655(17) 0.14861(15) 0.0599(7) Uani 1 1 d . . .
H25 H 0.7526 0.9449 0.1974 0.072 Uiso 1 1 calc R . .
C26 C 0.4251(2) 0.84148(16) 0.17506(14) 0.0511(6) Uani 1 1 d . . .
C27 C 0.4022(3) 0.89940(17) 0.21935(17) 0.0641(8) Uani 1 1 d . . .
C28 C 0.2892(3) 0.94067(19) 0.2015(2) 0.0844(11) Uani 1 1 d . . .
H28 H 0.2726 0.9798 0.2303 0.101 Uiso 1 1 calc R . .
C29 C 0.2016(3) 0.9263(2) 0.1437(3) 0.0892(12) Uani 1 1 d . . .
C30 C 0.2266(3) 0.8681(2) 0.1025(2) 0.0827(11) Uani 1 1 d . . .
H30 H 0.1669 0.8571 0.0636 0.099 Uiso 1 1 calc R . .
C31 C 0.3370(3) 0.82462(19) 0.11625(16) 0.0643(8) Uani 1 1 d . . .
C32 C 0.4931(4) 0.9179(2) 0.28459(19) 0.0826(10) Uani 1 1 d . . .
H32A H 0.4853 0.8818 0.3205 0.124 Uiso 1 1 calc R . .
H32B H 0.4695 0.9643 0.3024 0.124 Uiso 1 1 calc R . .
H32C H 0.5824 0.9194 0.2724 0.124 Uiso 1 1 calc R . .
C33 C 0.0796(4) 0.9727(3) 0.1274(3) 0.144(2) Uani 1 1 d . . .
H33A H 0.1023 1.0156 0.1026 0.215 Uiso 1 1 calc R . .
H33B H 0.0448 0.9861 0.1711 0.215 Uiso 1 1 calc R . .
H33C H 0.0143 0.9459 0.0982 0.215 Uiso 1 1 calc R . .
C34 C 0.3594(3) 0.7624(2) 0.06765(19) 0.0882(12) Uani 1 1 d . . .
H34A H 0.2768 0.7475 0.0434 0.132 Uiso 1 1 calc R . .
H34B H 0.3979 0.7227 0.0951 0.132 Uiso 1 1 calc R . .
H34C H 0.4179 0.7772 0.0334 0.132 Uiso 1 1 calc R . .
N1 N 0.5381(2) 0.79559(15) 0.19229(13) 0.0513(6) Uani 1 1 d . . .
P1 P 0.73125(7) 0.63629(4) 0.13911(4) 0.05703(17) Uani 1 1 d . . .
P2 P 0.68119(6) 0.80125(4) 0.16167(3) 0.04471(15) Uani 1 1 d . . .
Sb1 Sb 0.056268(19) 0.221593(13) 0.077114(10) 0.06215(7) Uani 1 1 d . . .
Se1 Se 0.59190(4) 0.61099(2) 0.21043(2) 0.07532(11) Uani 1 1 d . . .
F1 F 0.2022(10) 0.1617(8) 0.0958(6) 0.132(6) Uani 0.50 1 d P A 1
F2 F -0.0526(12) 0.1462(5) 0.0841(8) 0.134(5) Uani 0.50 1 d P A 1
F3 F -0.0856(9) 0.2861(9) 0.0630(7) 0.135(4) Uani 0.50 1 d P A 1
F6 F 0.1683(11) 0.2979(6) 0.0700(6) 0.148(5) Uani 0.50 1 d P A 1
F4 F 0.0657(2) 0.24241(16) 0.17352(10) 0.1076(8) Uani 1 1 d . A .
F5 F 0.0498(2) 0.20166(16) -0.02017(10) 0.1094(9) Uani 1 1 d . A .
F3A F 0.2103(10) 0.2675(8) 0.0635(4) 0.157(6) Uani 0.50 1 d P A 2
F1A F -0.1005(13) 0.1713(8) 0.0823(8) 0.178(7) Uani 0.50 1 d P A 2
F6A F -0.0404(14) 0.2981(8) 0.0527(8) 0.194(7) Uani 0.50 1 d P A 2
F2A F 0.1491(13) 0.1405(9) 0.0983(9) 0.167(6) Uani 0.50 1 d P A 2
H1A H 0.782(3) 0.7402(17) 0.0812(17) 0.062(9) Uiso 1 1 d . . .
H1B H 0.643(3) 0.7267(16) 0.0686(16) 0.056(8) Uiso 1 1 d . . .
H1N H 0.529(3) 0.7651(16) 0.2119(16) 0.043(9) Uiso 1 1 d . . .

loop_
_atom_site_aniso_label
_atom_site_aniso_U_11
_atom_site_aniso_U_22
_atom_site_aniso_U_33
_atom_site_aniso_U_23
_atom_site_aniso_U_13
_atom_site_aniso_U_12
C1 0.0590(16) 0.0524(17) 0.0463(14) 0.0013(13) 0.0080(14) 0.0038(13)
C2 0.083(2) 0.0550(19) 0.076(2) -0.0092(16) 0.0015(17) 0.0072(16)
C3 0.170(4) 0.071(3) 0.089(3) -0.018(2) -0.024(3) 0.019(3)
C4 0.207(6) 0.091(4) 0.097(3) -0.016(3) -0.034(4) -0.001(4)
C5 0.176(6) 0.133(5) 0.129(4) -0.065(4) -0.003(4) 0.031(4)
C6 0.204(7) 0.200(7) 0.240(8) -0.149(7) -0.100(6) 0.116(6)
C7 0.211(6) 0.139(5) 0.178(6) -0.094(5) -0.093(5) 0.096(5)
C8 0.0667(18) 0.0492(17) 0.0701(19) 0.0053(15) 0.0027(15) 0.0081(13)
C9 0.083(2) 0.064(2) 0.083(2) 0.0127(18) -0.0054(18) 0.0021(17)
C10 0.099(3) 0.079(3) 0.103(3) 0.008(2) -0.026(3) 0.010(2)
C11 0.075(3) 0.080(3) 0.153(5) -0.002(3) -0.010(3) 0.010(2)
C12 0.076(3) 0.088(3) 0.155(4) -0.001(3) 0.031(3) 0.011(2)
C13 0.077(2) 0.082(3) 0.095(2) 0.008(2) 0.0185(19) 0.0199(19)
C14 0.0482(14) 0.0538(16) 0.0491(14) 0.0018(12) -0.0006(11) 0.0004(11)
C15 0.0524(16) 0.0629(19) 0.0668(17) 0.0053(15) 0.0041(13) -0.0006(14)
C16 0.0539(17) 0.076(2) 0.097(3) 0.000(2) -0.0111(17) -0.0042(15)
C17 0.075(2) 0.110(3) 0.081(2) -0.009(2) -0.0284(19) 0.007(2)
C18 0.090(3) 0.139(4) 0.0513(18) 0.002(2) -0.0094(17) 0.013(2)
C19 0.0636(17) 0.103(3) 0.0481(15) 0.0041(17) 0.0026(13) 0.0034(17)
C20 0.0431(13) 0.0511(16) 0.0483(14) 0.0045(12) 0.0106(10) 0.0023(11)
C21 0.083(2) 0.0601(19) 0.0511(16) 0.0064(15) 0.0044(14) 0.0042(15)
C22 0.117(3) 0.081(3) 0.0549(18) 0.0159(19) 0.0079(18) 0.011(2)
C23 0.094(2) 0.056(2) 0.081(2) 0.0175(18) 0.0256(18) 0.0102(17)
C24 0.078(2) 0.0513(18) 0.082(2) -0.0003(16) 0.0215(16) 0.0012(15)
C25 0.0636(17) 0.0613(19) 0.0556(16) 0.0016(14) 0.0103(13) -0.0036(14)
C26 0.0439(13) 0.0537(16) 0.0566(15) 0.0091(13) 0.0098(11) -0.0026(11)
C27 0.0602(17) 0.0531(18) 0.081(2) 0.0067(16) 0.0188(15) -0.0048(13)
C28 0.072(2) 0.054(2) 0.134(3) 0.007(2) 0.040(2) 0.0033(16)
C29 0.0511(18) 0.076(3) 0.142(4) 0.040(3) 0.016(2) 0.0013(17)
C30 0.0466(17) 0.103(3) 0.096(3) 0.037(2) -0.0041(16) -0.0087(18)
C31 0.0497(15) 0.081(2) 0.0622(17) 0.0141(16) 0.0037(13) -0.0097(14)
C32 0.094(2) 0.070(2) 0.085(2) -0.021(2) 0.0161(19) -0.0053(19)
C33 0.069(2) 0.109(4) 0.254(7) 0.074(4) 0.024(3) 0.028(2)
C34 0.072(2) 0.120(3) 0.070(2) -0.015(2) -0.0063(17) -0.015(2)
N1 0.0515(13) 0.0527(15) 0.0503(13) 0.0092(12) 0.0081(10) -0.0009(11)
P1 0.0654(4) 0.0489(4) 0.0567(4) 0.0043(3) 0.0054(3) 0.0030(3)
P2 0.0447(3) 0.0486(4) 0.0408(3) 0.0022(3) 0.0043(2) 0.0005(3)
Sb1 0.05710(11) 0.07720(14) 0.05350(11) -0.00016(10) 0.01226(7) -0.00025(10)
Se1 0.0787(2) 0.0705(2) 0.0785(2) 0.01540(18) 0.01662(17) -0.00838(17)
F1 0.101(5) 0.202(16) 0.088(4) -0.037(7) -0.012(3) 0.088(7)
F2 0.181(13) 0.092(4) 0.129(6) 0.021(4) 0.021(7) -0.068(6)
F3 0.076(3) 0.197(10) 0.129(7) -0.033(6) -0.011(3) 0.060(4)
F6 0.129(8) 0.129(6) 0.189(9) 0.020(6) 0.024(5) -0.081(6)
F4 0.1313(19) 0.136(2) 0.0572(11) -0.0221(12) 0.0195(11) 0.0227(16)
F5 0.0939(14) 0.182(3) 0.0537(10) -0.0130(13) 0.0124(10) -0.0224(15)
F3A 0.096(5) 0.307(17) 0.070(3) -0.049(6) 0.016(3) -0.110(8)
F1A 0.112(7) 0.323(19) 0.105(6) -0.033(10) 0.042(5) -0.125(9)
F6A 0.270(16) 0.167(10) 0.139(7) 0.025(7) -0.011(10) 0.156(11)
F2A 0.253(17) 0.098(6) 0.147(7) -0.007(5) -0.003(11) 0.074(10)

loop_
_atom_type_symbol
_atom_type_description
_atom_type_scat_dispersion_real
_atom_type_scat_dispersion_imag
_atom_type_scat_source
C C 0.0181 0.0091 'International Tables Vol C Tables 4.2.6.8 and 6.1.1.4'
H H 0.0000 0.0000 'International Tables Vol C Tables 4.2.6.8 and 6.1.1.4'
F F 0.0727 0.0534 'International Tables Vol C Tables 4.2.6.8 and 6.1.1.4'
N N 0.0311 0.0180 'International Tables Vol C Tables 4.2.6.8 and 6.1.1.4'
P P 0.2955 0.4335 'International Tables Vol C Tables 4.2.6.8 and 6.1.1.4'
Sb Sb -0.0562 5.8946 'International Tables Vol C Tables 4.2.6.8 and 6.1.1.4'
Se Se -0.7943 1.1372 'International Tables Vol C Tables 4.2.6.8 and 6.1.1.4'

loop_
_geom_angle_atom_site_label_1
_geom_angle_atom_site_label_2
_geom_angle_atom_site_label_3
_geom_angle
P2 C1 P1 118.08(15)
P2 C1 H1A 106(2)
P1 C1 H1A 111(2)
P2 C1 H1B 106.2(19)
P1 C1 H1B 107.3(19)
H1A C1 H1B 108(3)
C7 C2 C3 116.0(4)
C7 C2 P1 121.5(3)
C3 C2 P1 122.2(3)
C2 C3 C4 122.3(4)
C2 C3 H3 118.9
C4 C3 H3 118.9
C5 C4 C3 119.3(5)
C5 C4 H4 120.4
C3 C4 H4 120.4
C6 C5 C4 119.6(5)
C6 C5 H5 120.2
C4 C5 H5 120.2
C5 C6 C7 120.4(6)
C5 C6 H6 119.8
C7 C6 H6 119.8
C2 C7 C6 122.4(5)
C2 C7 H7 118.8
C6 C7 H7 118.8
C9 C8 C13 119.5(3)
C9 C8 P1 120.5(3)
C13 C8 P1 119.9(3)
C8 C9 C10 119.9(4)
C8 C9 H9 120.1
C10 C9 H9 120.1
C11 C10 C9 120.7(4)
C11 C10 H10 119.6
C9 C10 H10 119.6
C10 C11 C12 120.1(4)
C10 C11 H11 119.9
C12 C11 H11 119.9
C11 C12 C13 121.0(4)
C11 C12 H12 119.5
C13 C12 H12 119.5
C8 C13 C12 118.8(4)
C8 C13 H13 120.6
C12 C13 H13 120.6
C19 C14 C15 120.7(3)
C19 C14 P2 120.4(2)
C15 C14 P2 118.8(2)
C16 C15 C14 119.7(3)
C16 C15 H15 120.2
C14 C15 H15 120.2
C17 C16 C15 119.6(3)
C17 C16 H16 120.2
C15 C16 H16 120.2
C18 C17 C16 120.8(3)
C18 C17 H17 119.6
C16 C17 H17 119.6
C17 C18 C19 120.9(3)
C17 C18 H18 119.6
C19 C18 H18 119.6
C14 C19 C18 118.3(3)
C14 C19 H19 120.9
C18 C19 H19 120.9
C25 C20 C21 119.4(3)
C25 C20 P2 119.4(2)
C21 C20 P2 121.2(2)
C22 C21 C20 119.2(3)
C22 C21 H21 120.4
C20 C21 H21 120.4
C23 C22 C21 120.7(3)
C23 C22 H22 119.6
C21 C22 H22 119.6
C22 C23 C24 120.4(3)
C22 C23 H23 119.8
C24 C23 H23 119.8
C23 C24 C25 119.5(3)
C23 C24 H24 120.3
C25 C24 H24 120.3
C24 C25 C20 120.8(3)
C24 C25 H25 119.6
C20 C25 H25 119.6
C27 C26 C31 121.2(3)
C27 C26 N1 119.6(3)
C31 C26 N1 119.2(3)
C26 C27 C28 117.2(3)
C26 C27 C32 122.7(3)
C28 C27 C32 120.1(3)
C29 C28 C27 123.2(4)
C29 C28 H28 118.4
C27 C28 H28 118.4
C30 C29 C28 117.6(3)
C30 C29 C33 121.6(4)
C28 C29 C33 120.8(5)
C29 C30 C31 122.8(3)
C29 C30 H30 118.6
C31 C30 H30 118.6
C30 C31 C26 117.9(3)
C30 C31 C34 119.8(3)
C26 C31 C34 122.2(3)
C27 C32 H32A 109.5
C27 C32 H32B 109.5
H32A C32 H32B 109.5
C27 C32 H32C 109.5
H32A C32 H32C 109.5
H32B C32 H32C 109.5
C29 C33 H33A 109.5
C29 C33 H33B 109.5
H33A C33 H33B 109.5
C29 C33 H33C 109.5
H33A C33 H33C 109.5
H33B C33 H33C 109.5
C31 C34 H34A 109.5
C31 C34 H34B 109.5
H34A C34 H34B 109.5
C31 C34 H34C 109.5
H34A C34 H34C 109.5
H34B C34 H34C 109.5
C26 N1 P2 127.4(2)
C26 N1 H1N 117(2)
P2 N1 H1N 115(3)
C8 P1 C2 105.90(15)
C8 P1 C1 104.07(15)
C2 P1 C1 103.92(15)
C8 P1 Se1 114.91(11)
C2 P1 Se1 113.59(12)
C1 P1 Se1 113.35(10)
N1 P2 C20 108.37(13)
N1 P2 C14 111.11(13)
C20 P2 C14 109.02(13)
N1 P2 C1 112.85(14)
C20 P2 C1 107.85(13)
C14 P2 C1 107.54(14)
F6A Sb1 F2 108.0(7)
F6A Sb1 F2A 176.7(7)
F2 Sb1 F2A 69.6(7)
F6A Sb1 F3A 93.3(7)
F2 Sb1 F3A 156.7(6)
F2A Sb1 F3A 88.7(6)
F6A Sb1 F6 72.4(7)
F2 Sb1 F6 179.5(6)
F2A Sb1 F6 109.9(6)
F3A Sb1 F6 22.9(6)
F6A Sb1 F4 93.7(5)
F2 Sb1 F4 93.6(5)
F2A Sb1 F4 88.8(5)
F3A Sb1 F4 94.4(2)
F6 Sb1 F4 86.5(4)
F6A Sb1 F1A 87.3(7)
F2 Sb1 F1A 21.1(7)
F2A Sb1 F1A 90.5(7)
F3A Sb1 F1A 174.5(5)
F6 Sb1 F1A 159.4(6)
F4 Sb1 F1A 90.9(5)
F6A Sb1 F1 160.9(7)
F2 Sb1 F1 90.8(6)
F2A Sb1 F1 21.2(8)
F3A Sb1 F1 67.6(7)
F6 Sb1 F1 88.8(6)
F4 Sb1 F1 88.4(4)
F1A Sb1 F1 111.6(6)
F6A Sb1 F5 86.3(5)
F2 Sb1 F5 87.5(5)
F2A Sb1 F5 91.3(5)
F3A Sb1 F5 84.4(2)
F6 Sb1 F5 92.5(4)
F4 Sb1 F5 178.86(12)
F1A Sb1 F5 90.2(5)
F1 Sb1 F5 91.2(4)
F6A Sb1 F3 17.5(9)
F2 Sb1 F3 91.7(6)
F2A Sb1 F3 161.0(7)
F3A Sb1 F3 110.3(6)
F6 Sb1 F3 88.7(6)
F4 Sb1 F3 88.5(4)
F1A Sb1 F3 70.7(6)
F1 Sb1 F3 176.2(6)
F5 Sb1 F3 91.8(4)

loop_
_geom_bond_atom_site_label_1
_geom_bond_atom_site_label_2
_geom_bond_distance
C1 P2 1.814(3)
C1 P1 1.834(3)
C1 H1A 0.88(3)
C1 H1B 0.90(3)
C2 C7 1.329(6)
C2 C3 1.359(5)
C2 P1 1.818(3)
C3 C4 1.388(6)
C3 H3 0.9300
C4 C5 1.339(7)
C4 H4 0.9300
C5 C6 1.319(7)
C5 H5 0.9300
C6 C7 1.389(7)
C6 H6 0.9300
C7 H7 0.9300
C8 C9 1.376(5)
C8 C13 1.379(5)
C8 P1 1.816(3)
C9 C10 1.395(5)
C9 H9 0.9300
C10 C11 1.334(7)
C10 H10 0.9300
C11 C12 1.362(7)
C11 H11 0.9300
C12 C13 1.397(5)
C12 H12 0.9300
C13 H13 0.9300
C14 C19 1.381(4)
C14 C15 1.390(4)
C14 P2 1.793(3)
C15 C16 1.378(4)
C15 H15 0.9300
C16 C17 1.370(5)
C16 H16 0.9300
C17 C18 1.364(6)
C17 H17 0.9300
C18 C19 1.388(5)
C18 H18 0.9300
C19 H19 0.9300
C20 C25 1.376(4)
C20 C21 1.391(4)
C20 P2 1.793(3)
C21 C22 1.377(5)
C21 H21 0.9300
C22 C23 1.366(5)
C22 H22 0.9300
C23 C24 1.371(5)
C23 H23 0.9300
C24 C25 1.374(4)
C24 H24 0.9300
C25 H25 0.9300
C26 C27 1.392(4)
C26 C31 1.394(4)
C26 N1 1.442(4)
C27 C28 1.396(5)
C27 C32 1.507(5)
C28 C29 1.367(6)
C28 H28 0.9300
C29 C30 1.367(6)
C29 C33 1.518(5)
C30 C31 1.387(5)
C30 H30 0.9300
C31 C34 1.503(5)
C32 H32A 0.9600
C32 H32B 0.9600
C32 H32C 0.9600
C33 H33A 0.9600
C33 H33B 0.9600
C33 H33C 0.9600
C34 H34A 0.9600
C34 H34B 0.9600
C34 H34C 0.9600
N1 P2 1.623(2)
N1 H1N 0.69(3)
P1 Se1 2.1018(8)
Sb1 F6A 1.760(10)
Sb1 F2 1.795(9)
Sb1 F2A 1.798(13)
Sb1 F3A 1.824(9)
Sb1 F6 1.828(9)
Sb1 F4 1.8534(19)
Sb1 F1A 1.860(11)
Sb1 F1 1.860(10)
Sb1 F5 1.8678(19)
Sb1 F3 1.873(11)

loop_
_geom_torsion_atom_site_label_1
_geom_torsion_atom_site_label_2
_geom_torsion_atom_site_label_3
_geom_torsion_atom_site_label_4
_geom_torsion
C7 C2 C3 C4 -2.6(8)
P1 C2 C3 C4 -176.2(4)
C2 C3 C4 C5 0.6(10)
C3 C4 C5 C6 1.4(12)
C4 C5 C6 C7 -1.2(14)
C3 C2 C7 C6 2.8(11)
P1 C2 C7 C6 176.4(7)
C5 C6 C7 C2 -0.9(15)
C13 C8 C9 C10 0.0(5)
P1 C8 C9 C10 -177.4(3)
C8 C9 C10 C11 0.9(6)
C9 C10 C11 C12 -1.5(7)
C10 C11 C12 C13 1.1(7)
C9 C8 C13 C12 -0.4(6)
P1 C8 C13 C12 177.0(3)
C11 C12 C13 C8 -0.1(7)
C19 C14 C15 C16 -0.1(5)
P2 C14 C15 C16 -179.9(3)
C14 C15 C16 C17 0.2(5)
C15 C16 C17 C18 0.1(6)
C16 C17 C18 C19 -0.3(7)
C15 C14 C19 C18 -0.1(5)
P2 C14 C19 C18 179.7(3)
C17 C18 C19 C14 0.3(6)
C25 C20 C21 C22 -0.7(4)
P2 C20 C21 C22 179.7(3)
C20 C21 C22 C23 0.3(5)
C21 C22 C23 C24 0.2(6)
C22 C23 C24 C25 -0.3(5)
C23 C24 C25 C20 0.0(5)
C21 C20 C25 C24 0.5(4)
P2 C20 C25 C24 -179.8(2)
C31 C26 C27 C28 -1.4(4)
N1 C26 C27 C28 -178.0(3)
C31 C26 C27 C32 178.1(3)
N1 C26 C27 C32 1.6(4)
C26 C27 C28 C29 0.5(5)
C32 C27 C28 C29 -179.0(3)
C27 C28 C29 C30 0.8(5)
C27 C28 C29 C33 179.4(4)
C28 C29 C30 C31 -1.3(5)
C33 C29 C30 C31 -179.8(3)
C29 C30 C31 C26 0.4(5)
C29 C30 C31 C34 -178.7(3)
C27 C26 C31 C30 1.0(4)
N1 C26 C31 C30 177.5(3)
C27 C26 C31 C34 -179.9(3)
N1 C26 C31 C34 -3.4(4)
C27 C26 N1 P2 -96.1(3)
C31 C26 N1 P2 87.3(3)
C9 C8 P1 C2 -131.2(3)
C13 C8 P1 C2 51.4(3)
C9 C8 P1 C1 119.6(3)
C13 C8 P1 C1 -57.8(3)
C9 C8 P1 Se1 -4.9(3)
C13 C8 P1 Se1 177.7(3)
C7 C2 P1 C8 34.0(6)
C3 C2 P1 C8 -152.8(4)
C7 C2 P1 C1 143.3(5)
C3 C2 P1 C1 -43.4(4)
C7 C2 P1 Se1 -93.0(5)
C3 C2 P1 Se1 80.2(4)
P2 C1 P1 C8 -81.9(2)
P2 C1 P1 C2 167.41(19)
P2 C1 P1 Se1 43.6(2)
C26 N1 P2 C20 9.7(3)
C26 N1 P2 C14 129.4(2)
C26 N1 P2 C1 -109.7(3)
C25 C20 P2 N1 87.7(2)
C21 C20 P2 N1 -92.7(2)
C25 C20 P2 C14 -33.4(2)
C21 C20 P2 C14 146.3(2)
C25 C20 P2 C1 -149.9(2)
C21 C20 P2 C1 29.8(3)
C19 C14 P2 N1 5.9(3)
C15 C14 P2 N1 -174.3(2)
C19 C14 P2 C20 125.3(3)
C15 C14 P2 C20 -54.9(3)
C19 C14 P2 C1 -118.0(3)
C15 C14 P2 C1 61.8(3)
P1 C1 P2 N1 -67.5(2)
P1 C1 P2 C20 172.86(16)
P1 C1 P2 C14 55.4(2)
